data_7019911
loop_
_publ_author_name
'Rosnes, Mali H.'
'Yvon, Carine'
'Long, De-Liang'
'Cronin, Leroy'

_publ_section_title
;
 Mapping the synthesis of low nuclearity polyoxometalates from
 octamolybdates to Mn-Anderson clusters.
;
_journal_issue 33
_journal_name_full 'Dalton transactions (Cambridge, England : 2003)'
_journal_page_first 10071
_journal_page_last 10079
_journal_paper_doi 10.1039/c2dt31008b
_journal_volume 41
_journal_year 2012
_chemical_formula_sum 'C20 H52 Mn Mo6 N6 Na3 O32'
_chemical_formula_weight 1588.23
_chemical_name_systematic
;
 ?
;
_space_group_IT_number 2
_symmetry_cell_setting triclinic
_symmetry_space_group_name_Hall '-P 1'
_symmetry_space_group_name_H-M 'P -1'
_atom_sites_solution_hydrogens geom
_atom_sites_solution_primary direct
_atom_sites_solution_secondary difmap
_audit_creation_method SHELXL-97
_cell_angle_alpha 109.102(2)
_cell_angle_beta 92.590(2)
_cell_angle_gamma 93.587(2)
_cell_formula_units_Z 1
_cell_length_a 8.6386(4)
_cell_length_b 10.0132(5)
_cell_length_c 14.3392(8)
_cell_measurement_reflns_used 9960
_cell_measurement_temperature 150(2)
_cell_measurement_theta_max 62.9
_cell_measurement_theta_min 4.37
_cell_volume 1166.91(10)
_computing_cell_refinement Apex2
_computing_data_collection Apex2
_computing_data_reduction Apex2
_computing_structure_refinement 'SHELXL-97 (Sheldrick, 2008)'
_computing_structure_solution 'SHELXS-97 (Sheldrick, 2008)'
_diffrn_ambient_temperature 150(2)
_diffrn_measured_fraction_theta_full 0.993
_diffrn_measured_fraction_theta_max 0.993
_diffrn_measurement_device_type 'Bruker AXS Apex II Quasar'
_diffrn_measurement_method '\w & \p scans'
_diffrn_radiation_monochromator graphite
_diffrn_radiation_source 'fine-focus sealed tube'
_diffrn_radiation_type MoK\a
_diffrn_radiation_wavelength 0.71073
_diffrn_reflns_av_R_equivalents 0.0270
_diffrn_reflns_av_sigmaI/netI 0.0259
_diffrn_reflns_limit_h_max 10
_diffrn_reflns_limit_h_min -10
_diffrn_reflns_limit_k_max 12
_diffrn_reflns_limit_k_min -12
_diffrn_reflns_limit_l_max 15
_diffrn_reflns_limit_l_min -17
_diffrn_reflns_number 16581
_diffrn_reflns_theta_full 25.99
_diffrn_reflns_theta_max 25.99
_diffrn_reflns_theta_min 2.16
_diffrn_standards_decay_% none
_exptl_absorpt_coefficient_mu 1.953
_exptl_absorpt_correction_T_max 0.9620
_exptl_absorpt_correction_T_min 0.7716
_exptl_absorpt_correction_type empirical
_exptl_crystal_colour orange
_exptl_crystal_density_diffrn 2.260
_exptl_crystal_density_meas ?
_exptl_crystal_density_method 'not measured'
_exptl_crystal_description block
_exptl_crystal_F_000 780
_exptl_crystal_size_max 0.14
_exptl_crystal_size_mid 0.06
_exptl_crystal_size_min 0.02
_refine_diff_density_max 0.48
_refine_diff_density_min -0.69
_refine_diff_density_rms 0.09
_refine_ls_extinction_coef none
_refine_ls_extinction_method none
_refine_ls_goodness_of_fit_ref 1.034
_refine_ls_hydrogen_treatment mixed
_refine_ls_matrix_type full
_refine_ls_number_parameters 356
_refine_ls_number_reflns 4556
_refine_ls_number_restraints 14
_refine_ls_restrained_S_all 1.053
_refine_ls_R_factor_all 0.0246
_refine_ls_R_factor_gt 0.0202
_refine_ls_shift/su_max 0.001
_refine_ls_shift/su_mean 0.000
_refine_ls_structure_factor_coef Fsqd
_refine_ls_weighting_details 'calc w=1/[\s^2^(Fo^2^)+(0.0214P)^2^+1.3755P] where P=(Fo^2^+2Fc^2^)/3'
_refine_ls_weighting_scheme calc
_refine_ls_wR_factor_gt 0.0494
_refine_ls_wR_factor_ref 0.0524
_reflns_number_gt 4071
_reflns_number_total 4556
_reflns_threshold_expression >2\s(I)
_cod_data_source_file c2dt31008b_4.cif
_cod_data_source_block mr8622
_cod_depositor_comments
;
The following automatic conversions were performed:

'_symmetry_cell_setting' value 'Triclinic' changed to 'triclinic'
according to /home/saulius/struct/CIF-dictionaries/cif_core.dic
dictionary named 'cif_core.dic' version 2.4.1 from 2010-06-29.

Automatic conversion script
Id: cif_fix_values 1891 2012-01-12 08:04:46Z andrius 

The following automatic conversions were performed:

'_exptl_crystal_density_meas' value 'none' was changed to '?' - the
value is perceived as not measured.

Automatic conversion script
Id: cif_fix_values 3008 2015-01-20 13:52:24Z robertas 
;
_cod_original_sg_symbol_H-M P-1
_cod_database_code 7019911

loop_
_symmetry_equiv_pos_as_xyz
'x, y, z'
'-x, -y, -z'

loop_
_atom_site_label
_atom_site_type_symbol
_atom_site_fract_x
_atom_site_fract_y
_atom_site_fract_z
_atom_site_U_iso_or_equiv
_atom_site_adp_type
_atom_site_occupancy
_atom_site_symmetry_multiplicity
_atom_site_calc_flag
_atom_site_refinement_flags
_atom_site_disorder_assembly
_atom_site_disorder_group
Mo1 Mo 0.01240(2) 0.33523(2) 0.259428(16) 0.01069(6) Uani 1 1 d . . .
Mo2 Mo 0.23592(2) 0.24070(2) 0.419362(16) 0.01059(6) Uani 1 1 d . . .
Mo3 Mo -0.23948(2) 0.58226(2) 0.338863(16) 0.01037(6) Uani 1 1 d . . .
Mn1 Mn 0.0000 0.5000 0.5000 0.00843(11) Uani 1 2 d S . .
Na1 Na 0.5000 0.0000 0.0000 0.0192(3) Uani 1 2 d S . .
Na2 Na 0.42883(12) 0.25499(12) 0.18526(8) 0.0192(2) Uani 1 1 d . . .
O1 O -0.0551(2) 0.51896(18) 0.27301(12) 0.0125(4) Uani 1 1 d . . .
O2 O 0.1732(2) 0.33731(19) 0.19451(13) 0.0166(4) Uani 1 1 d . . .
O3 O -0.1296(2) 0.22974(19) 0.17638(13) 0.0177(4) Uani 1 1 d . . .
O4 O 0.15594(19) 0.46134(18) 0.40484(12) 0.0105(4) Uani 1 1 d . . .
O5 O 0.0600(2) 0.20330(18) 0.32586(13) 0.0126(4) Uani 1 1 d . . .
O6 O 0.3793(2) 0.2458(2) 0.34153(13) 0.0160(4) Uani 1 1 d . . .
O7 O 0.2411(2) 0.08158(19) 0.43720(14) 0.0181(4) Uani 1 1 d . . .
O8 O -0.05408(19) 0.68569(18) 0.46986(12) 0.0108(4) Uani 1 1 d . . .
O9 O 0.33855(19) 0.37292(18) 0.53900(12) 0.0124(4) Uani 1 1 d . . .
O10 O -0.2557(2) 0.7327(2) 0.30986(14) 0.0182(4) Uani 1 1 d . . .
O11 O -0.3808(2) 0.46134(19) 0.26463(13) 0.0156(4) Uani 1 1 d . . .
O12 O 0.14859(19) 0.60151(18) 0.60772(12) 0.0105(4) Uani 1 1 d . . .
O14 O 0.2687(2) 0.0073(2) 0.08245(15) 0.0272(5) Uani 1 1 d . . .
O15 O 0.4969(3) 0.2521(2) 0.03123(15) 0.0326(5) Uani 1 1 d D . .
C1 C 0.2360(3) 0.7194(3) 0.48714(18) 0.0115(5) Uani 1 1 d . . .
C2 C 0.2662(3) 0.5785(3) 0.40840(19) 0.0134(5) Uani 1 1 d . . .
H2A H 0.2623 0.5912 0.3427 0.016 Uiso 1 1 calc R . .
H2B H 0.3723 0.5542 0.4221 0.016 Uiso 1 1 calc R . .
C3 C 0.2528(3) 0.7088(3) 0.59161(19) 0.0129(5) Uani 1 1 d . . .
H3A H 0.3610 0.6890 0.6047 0.016 Uiso 1 1 calc R . .
H3B H 0.2349 0.8019 0.6402 0.016 Uiso 1 1 calc R . .
C4 C 0.0813(3) 0.7752(3) 0.4657(2) 0.0141(5) Uani 1 1 d . . .
H4A H 0.0747 0.8709 0.5142 0.017 Uiso 1 1 calc R . .
H4B H 0.0806 0.7846 0.3990 0.017 Uiso 1 1 calc R . .
N2 N 0.6528(8) 0.3737(7) -0.0463(5) 0.024(2) Uiso 0.605(5) 1 d PD A 1
C5 C 0.6228(6) 0.3318(5) 0.0299(3) 0.0219(12) Uani 0.605(5) 1 d PD A 1
H5 H 0.6953 0.3606 0.0860 0.026 Uiso 0.605(5) 1 calc PR A 1
C6 C 0.7888(7) 0.4666(6) -0.0449(5) 0.0410(16) Uani 0.605(5) 1 d PD A 1
H6A H 0.8497 0.4892 0.0184 0.062 Uiso 0.605(5) 1 calc PR A 1
H6B H 0.7563 0.5543 -0.0532 0.062 Uiso 0.605(5) 1 calc PR A 1
H6C H 0.8525 0.4192 -0.0990 0.062 Uiso 0.605(5) 1 calc PR A 1
C7 C 0.5456(7) 0.3290(6) -0.1362(4) 0.0374(16) Uani 0.605(5) 1 d PD A 1
H7A H 0.4551 0.2723 -0.1264 0.056 Uiso 0.605(5) 1 calc PR A 1
H7B H 0.5993 0.2720 -0.1926 0.056 Uiso 0.605(5) 1 calc PR A 1
H7C H 0.5113 0.4130 -0.1493 0.056 Uiso 0.605(5) 1 calc PR A 1
N2' N 0.6240(11) 0.3616(10) -0.0563(7) 0.019(3) Uiso 0.395(5) 1 d PD A 2
C5' C 0.5007(9) 0.2779(8) -0.0474(5) 0.0241(19) Uani 0.395(5) 1 d PD A 2
H5A H 0.4208 0.2407 -0.0989 0.029 Uiso 0.395(5) 1 calc PR A 2
C6' C 0.6463(12) 0.3949(11) -0.1462(6) 0.042(3) Uani 0.395(5) 1 d PD A 2
H6D H 0.7357 0.3482 -0.1781 0.063 Uiso 0.395(5) 1 calc PR A 2
H6E H 0.6656 0.4978 -0.1298 0.063 Uiso 0.395(5) 1 calc PR A 2
H6F H 0.5529 0.3613 -0.1913 0.063 Uiso 0.395(5) 1 calc PR A 2
C7' C 0.7459(10) 0.4168(10) 0.0257(7) 0.043(3) Uani 0.395(5) 1 d PD A 2
H7D H 0.7570 0.5206 0.0466 0.065 Uiso 0.395(5) 1 calc PR A 2
H7E H 0.8450 0.3796 0.0033 0.065 Uiso 0.395(5) 1 calc PR A 2
H7F H 0.7166 0.3868 0.0815 0.065 Uiso 0.395(5) 1 calc PR A 2
C8 C 0.2140(3) -0.0352(3) 0.1456(2) 0.0230(6) Uani 1 1 d . . .
H8 H 0.2751 -0.0150 0.2061 0.028 Uiso 1 1 calc R . .
C9 C -0.0260(4) -0.1420(4) 0.0487(3) 0.0392(9) Uani 1 1 d . . .
H9A H -0.1072 -0.0755 0.0598 0.059 Uiso 1 1 calc R . .
H9B H -0.0741 -0.2389 0.0325 0.059 Uiso 1 1 calc R . .
H9C H 0.0339 -0.1350 -0.0062 0.059 Uiso 1 1 calc R . .
C10 C 0.0155(5) -0.1370(4) 0.2218(2) 0.0410(9) Uani 1 1 d . . .
H10A H 0.0942 -0.1052 0.2776 0.062 Uiso 1 1 calc R . .
H10B H -0.0108 -0.2392 0.2046 0.062 Uiso 1 1 calc R . .
H10C H -0.0780 -0.0866 0.2403 0.062 Uiso 1 1 calc R . .
N1 N 0.3600(2) 0.8272(2) 0.48670(16) 0.0143(5) Uani 1 1 d . . .
H1A H 0.3780 0.8915 0.5486 0.021 Uiso 0.67 1 calc PR . .
H1B H 0.3300 0.8722 0.4439 0.021 Uiso 0.67 1 calc PR . .
H1C H 0.4485 0.7844 0.4673 0.021 Uiso 0.67 1 calc PR . .
N3 N 0.0762(3) -0.1075(3) 0.13725(17) 0.0226(5) Uani 1 1 d . . .
O13 O 0.5967(2) 0.0691(2) 0.16604(15) 0.0217(4) Uani 1 1 d D . .
H13A H 0.682(2) 0.105(3) 0.167(2) 0.026 Uiso 1 1 d D . .
H13B H 0.592(4) 0.041(3) 0.2140(18) 0.026 Uiso 1 1 d D . .
O16 O 0.5581(3) 0.9594(2) 0.31865(16) 0.0270(5) Uani 1 1 d D . .
H16A H 0.621(3) 0.903(3) 0.319(3) 0.032 Uiso 1 1 d D . .
H16B H 0.578(4) 1.018(3) 0.3709(17) 0.032 Uiso 1 1 d D . .

loop_
_atom_site_aniso_label
_atom_site_aniso_U_11
_atom_site_aniso_U_22
_atom_site_aniso_U_33
_atom_site_aniso_U_23
_atom_site_aniso_U_13
_atom_site_aniso_U_12
Mo1 0.00947(12) 0.01247(12) 0.01000(12) 0.00335(9) 0.00063(8) 0.00195(9)
Mo2 0.00881(12) 0.01157(12) 0.01192(12) 0.00418(9) 0.00120(9) 0.00285(9)
Mo3 0.00849(12) 0.01279(12) 0.01111(12) 0.00551(9) 0.00030(8) 0.00221(9)
Mn1 0.0066(3) 0.0095(3) 0.0093(3) 0.0034(2) 0.0004(2) 0.0006(2)
Na1 0.0197(8) 0.0198(8) 0.0152(8) 0.0018(6) 0.0044(6) -0.0005(6)
Na2 0.0175(6) 0.0229(6) 0.0181(6) 0.0068(5) 0.0057(4) 0.0038(5)
O1 0.0118(9) 0.0152(9) 0.0122(9) 0.0062(7) 0.0013(7) 0.0034(7)
O2 0.0160(10) 0.0198(10) 0.0145(9) 0.0053(8) 0.0038(8) 0.0045(8)
O3 0.0162(10) 0.0183(10) 0.0171(10) 0.0045(8) -0.0021(8) 0.0003(8)
O4 0.0089(9) 0.0102(9) 0.0121(9) 0.0032(7) 0.0013(7) -0.0002(7)
O5 0.0119(9) 0.0118(9) 0.0136(9) 0.0036(7) -0.0003(7) 0.0013(7)
O6 0.0121(9) 0.0205(10) 0.0147(10) 0.0045(8) 0.0016(7) 0.0019(8)
O7 0.0187(10) 0.0149(10) 0.0226(10) 0.0086(8) -0.0002(8) 0.0044(8)
O8 0.0076(8) 0.0127(9) 0.0130(9) 0.0056(7) 0.0013(7) -0.0005(7)
O9 0.0091(9) 0.0162(9) 0.0126(9) 0.0052(7) 0.0006(7) 0.0025(7)
O10 0.0189(10) 0.0182(10) 0.0219(10) 0.0114(8) 0.0040(8) 0.0069(8)
O11 0.0134(9) 0.0188(10) 0.0139(9) 0.0052(8) -0.0011(7) -0.0001(8)
O12 0.0086(9) 0.0118(9) 0.0117(9) 0.0052(7) 0.0007(7) -0.0005(7)
O14 0.0180(11) 0.0367(13) 0.0311(12) 0.0164(10) 0.0078(9) 0.0011(9)
O15 0.0499(15) 0.0250(12) 0.0264(12) 0.0110(10) 0.0178(11) 0.0060(11)
C1 0.0086(12) 0.0116(12) 0.0155(13) 0.0066(10) -0.0001(10) -0.0021(10)
C2 0.0095(13) 0.0150(13) 0.0164(13) 0.0064(11) 0.0022(10) -0.0016(10)
C3 0.0114(13) 0.0122(13) 0.0147(13) 0.0048(10) -0.0010(10) -0.0025(10)
C4 0.0104(13) 0.0131(13) 0.0203(14) 0.0081(11) 0.0014(10) -0.0008(10)
C5 0.030(3) 0.017(2) 0.019(3) 0.0052(19) 0.002(2) 0.006(2)
C6 0.039(3) 0.039(3) 0.049(4) 0.022(3) 0.011(3) -0.008(3)
C7 0.054(4) 0.038(3) 0.023(3) 0.015(3) 0.002(3) 0.005(3)
C5' 0.034(5) 0.019(4) 0.020(4) 0.007(3) 0.004(3) -0.002(3)
C6' 0.054(6) 0.049(6) 0.038(5) 0.032(5) 0.021(5) 0.010(5)
C7' 0.026(5) 0.046(6) 0.057(7) 0.015(5) 0.000(5) -0.004(4)
C8 0.0218(15) 0.0223(15) 0.0249(16) 0.0075(13) 0.0024(12) 0.0039(12)
C9 0.0264(18) 0.053(2) 0.040(2) 0.0209(18) -0.0039(15) -0.0085(16)
C10 0.061(2) 0.0319(19) 0.0297(19) 0.0112(15) 0.0141(17) -0.0133(17)
N1 0.0120(11) 0.0127(11) 0.0179(12) 0.0056(9) -0.0006(9) -0.0030(9)
N3 0.0253(13) 0.0211(13) 0.0207(13) 0.0062(10) 0.0069(10) -0.0019(10)
O13 0.0156(10) 0.0278(12) 0.0200(11) 0.0067(9) -0.0001(9) -0.0022(9)
O16 0.0325(13) 0.0195(11) 0.0278(12) 0.0056(9) -0.0016(10) 0.0080(9)

loop_
_atom_type_symbol
_atom_type_description
_atom_type_scat_dispersion_real
_atom_type_scat_dispersion_imag
_atom_type_scat_source
Mo Mo -1.6832 0.6857 'International Tables Vol C Tables 4.2.6.8 and 6.1.1.4'
Mn Mn 0.3368 0.7283 'International Tables Vol C Tables 4.2.6.8 and 6.1.1.4'
Na Na 0.0362 0.0249 'International Tables Vol C Tables 4.2.6.8 and 6.1.1.4'
O O 0.0106 0.0060 'International Tables Vol C Tables 4.2.6.8 and 6.1.1.4'
N N 0.0061 0.0033 'International Tables Vol C Tables 4.2.6.8 and 6.1.1.4'
C C 0.0033 0.0016 'International Tables Vol C Tables 4.2.6.8 and 6.1.1.4'
H H 0.0000 0.0000 'International Tables Vol C Tables 4.2.6.8 and 6.1.1.4'

loop_
_geom_angle_atom_site_label_1
_geom_angle_atom_site_label_2
_geom_angle_atom_site_label_3
_geom_angle
_geom_angle_site_symmetry_1
_geom_angle_site_symmetry_3
O3 Mo1 O2 106.19(9) . .
O3 Mo1 O1 100.44(8) . .
O2 Mo1 O1 100.37(8) . .
O3 Mo1 O5 97.50(8) . .
O2 Mo1 O5 101.98(8) . .
O1 Mo1 O5 146.03(7) . .
O3 Mo1 O4 162.59(7) . .
O2 Mo1 O4 90.17(7) . .
O1 Mo1 O4 81.97(7) . .
O5 Mo1 O4 72.74(7) . .
O3 Mo1 O12 94.84(7) . 2_566
O2 Mo1 O12 158.69(7) . 2_566
O1 Mo1 O12 71.82(6) . 2_566
O5 Mo1 O12 78.15(7) . 2_566
O4 Mo1 O12 69.35(6) . 2_566
O7 Mo2 O6 105.68(9) . .
O7 Mo2 O5 100.87(8) . .
O6 Mo2 O5 98.55(8) . .
O7 Mo2 O9 103.73(8) . .
O6 Mo2 O9 97.85(8) . .
O5 Mo2 O9 145.37(7) . .
O7 Mo2 O8 93.22(8) . 2_566
O6 Mo2 O8 160.35(8) . 2_566
O5 Mo2 O8 82.76(7) . 2_566
O9 Mo2 O8 71.94(7) . 2_566
O7 Mo2 O4 164.42(7) . .
O6 Mo2 O4 88.51(7) . .
O5 Mo2 O4 70.05(6) . .
O9 Mo2 O4 80.12(7) . .
O8 Mo2 O4 73.42(6) 2_566 .
O10 Mo3 O11 105.42(9) . .
O10 Mo3 O9 101.61(8) . 2_566
O11 Mo3 O9 98.54(8) . 2_566
O10 Mo3 O1 99.45(8) . .
O11 Mo3 O1 101.71(8) . .
O9 Mo3 O1 145.59(7) 2_566 .
O10 Mo3 O8 94.78(8) . .
O11 Mo3 O8 158.84(7) . .
O9 Mo3 O8 70.73(6) 2_566 .
O1 Mo3 O8 80.69(7) . .
O10 Mo3 O12 164.88(8) . 2_566
O11 Mo3 O12 88.37(7) . 2_566
O9 Mo3 O12 82.01(7) 2_566 2_566
O1 Mo3 O12 71.14(6) . 2_566
O8 Mo3 O12 72.37(6) . 2_566
O12 Mn1 O12 180.0 2_566 .
O12 Mn1 O4 87.03(7) 2_566 .
O12 Mn1 O4 92.97(7) . .
O12 Mn1 O4 92.97(7) 2_566 2_566
O12 Mn1 O4 87.03(7) . 2_566
O4 Mn1 O4 180.000(1) . 2_566
O12 Mn1 O8 86.68(7) 2_566 .
O12 Mn1 O8 93.32(7) . .
O4 Mn1 O8 92.17(7) . .
O4 Mn1 O8 87.83(7) 2_566 .
O12 Mn1 O8 93.32(7) 2_566 2_566
O12 Mn1 O8 86.68(7) . 2_566
O4 Mn1 O8 87.83(7) . 2_566
O4 Mn1 O8 92.17(7) 2_566 2_566
O8 Mn1 O8 180.000(1) . 2_566
O13 Na1 O13 180.00(11) 2_655 .
O13 Na1 O14 101.71(7) 2_655 .
O13 Na1 O14 78.29(7) . .
O13 Na1 O14 78.29(7) 2_655 2_655
O13 Na1 O14 101.71(7) . 2_655
O14 Na1 O14 180.00(10) . 2_655
O13 Na1 O15 95.85(7) 2_655 .
O13 Na1 O15 84.15(7) . .
O14 Na1 O15 88.61(7) . .
O14 Na1 O15 91.39(7) 2_655 .
O13 Na1 O15 84.15(7) 2_655 2_655
O13 Na1 O15 95.85(7) . 2_655
O14 Na1 O15 91.39(7) . 2_655
O14 Na1 O15 88.61(7) 2_655 2_655
O15 Na1 O15 180.0 . 2_655
O13 Na1 C5' 104.62(15) 2_655 2_655
O13 Na1 C5' 75.38(15) . 2_655
O14 Na1 C5' 78.99(15) . 2_655
O14 Na1 C5' 101.01(15) 2_655 2_655
O15 Na1 C5' 157.79(14) . 2_655
O15 Na1 C5' 22.21(14) 2_655 2_655
O13 Na1 Na2 48.90(6) 2_655 2_655
O13 Na1 Na2 131.10(6) . 2_655
O14 Na1 Na2 123.58(6) . 2_655
O14 Na1 Na2 56.42(6) 2_655 2_655
O15 Na1 Na2 133.24(5) . 2_655
O15 Na1 Na2 46.76(5) 2_655 2_655
C5' Na1 Na2 68.53(13) 2_655 2_655
O13 Na1 Na2 131.10(6) 2_655 .
O13 Na1 Na2 48.90(6) . .
O14 Na1 Na2 56.42(6) . .
O14 Na1 Na2 123.58(6) 2_655 .
O15 Na1 Na2 46.76(5) . .
O15 Na1 Na2 133.24(5) 2_655 .
C5' Na1 Na2 111.47(13) 2_655 .
Na2 Na1 Na2 180.00(5) 2_655 .
O15 Na2 O6 174.76(9) . .
O15 Na2 O13 85.92(8) . .
O6 Na2 O13 89.01(8) . .
O15 Na2 O2 103.35(8) . .
O6 Na2 O2 81.76(7) . .
O13 Na2 O2 150.68(8) . .
O15 Na2 O11 90.41(8) . 1_655
O6 Na2 O11 89.05(7) . 1_655
O13 Na2 O11 99.20(7) . 1_655
O2 Na2 O11 108.35(7) . 1_655
O15 Na2 O14 83.53(8) . .
O6 Na2 O14 96.16(7) . .
O13 Na2 O14 71.46(7) . .
O2 Na2 O14 81.90(7) . .
O11 Na2 O14 169.14(8) 1_655 .
O15 Na2 Na1 49.88(6) . .
O6 Na2 Na1 126.65(6) . .
O13 Na2 Na1 47.95(5) . .
O2 Na2 Na1 118.90(6) . .
O11 Na2 Na1 122.60(6) 1_655 .
O14 Na2 Na1 46.99(5) . .
Mo1 O1 Mo3 121.30(9) . .
Mo1 O2 Na2 138.96(10) . .
C2 O4 Mn1 117.03(14) . .
C2 O4 Mo1 120.30(14) . .
Mn1 O4 Mo1 102.50(7) . .
C2 O4 Mo2 122.61(14) . .
Mn1 O4 Mo2 99.54(7) . .
Mo1 O4 Mo2 89.62(6) . .
Mo2 O5 Mo1 121.09(9) . .
Mo2 O6 Na2 144.36(10) . .
C4 O8 Mn1 113.53(14) . .
C4 O8 Mo2 122.91(15) . 2_566
Mn1 O8 Mo2 99.15(7) . 2_566
C4 O8 Mo3 124.38(14) . .
Mn1 O8 Mo3 98.36(7) . .
Mo2 O8 Mo3 93.11(6) 2_566 .
Mo3 O9 Mo2 120.47(9) 2_566 .
Mo3 O11 Na2 166.14(10) . 1_455
C3 O12 Mn1 116.38(14) . .
C3 O12 Mo1 119.48(14) . 2_566
Mn1 O12 Mo1 101.12(7) . 2_566
C3 O12 Mo3 122.27(14) . 2_566
Mn1 O12 Mo3 102.58(7) . 2_566
Mo1 O12 Mo3 90.21(6) 2_566 2_566
C8 O14 Na1 139.2(2) . .
C8 O14 Na2 104.47(19) . .
Na1 O14 Na2 76.60(6) . .
C5' O15 C5 68.5(4) . .
C5' O15 Na2 161.4(4) . .
C5 O15 Na2 115.8(2) . .
C5' O15 Na1 110.2(4) . .
C5 O15 Na1 122.0(2) . .
Na2 O15 Na1 83.36(7) . .
N1 C1 C4 106.7(2) . .
N1 C1 C3 104.65(19) . .
C4 C1 C3 113.0(2) . .
N1 C1 C2 108.2(2) . .
C4 C1 C2 112.8(2) . .
C3 C1 C2 111.0(2) . .
O4 C2 C1 113.6(2) . .
O12 C3 C1 114.74(19) . .
O8 C4 C1 113.8(2) . .
C5 N2 C6 122.0(6) . .
C5 N2 C7 120.7(6) . .
C6 N2 C7 117.2(5) . .
O15 C5 N2 122.7(5) . .
C5' N2' C6' 122.4(9) . .
C5' N2' C7' 119.8(8) . .
C6' N2' C7' 117.8(8) . .
O15 C5' N2' 116.7(7) . .
O14 C8 N3 125.9(3) . .
C8 N3 C9 121.3(3) . .
C8 N3 C10 120.6(3) . .
C9 N3 C10 117.5(3) . .
Na1 O13 Na2 83.15(7) . .

loop_
_geom_bond_atom_site_label_1
_geom_bond_atom_site_label_2
_geom_bond_distance
_geom_bond_site_symmetry_2
Mo1 O3 1.7091(18) .
Mo1 O2 1.7096(18) .
Mo1 O1 1.9164(17) .
Mo1 O5 1.9178(17) .
Mo1 O4 2.3079(17) .
Mo1 O12 2.3504(17) 2_566
Mo2 O7 1.6973(18) .
Mo2 O6 1.7136(18) .
Mo2 O5 1.9141(17) .
Mo2 O9 1.9264(17) .
Mo2 O8 2.2668(17) 2_566
Mo2 O4 2.4251(17) .
Mo3 O10 1.7006(18) .
Mo3 O11 1.7154(18) .
Mo3 O9 1.9158(17) 2_566
Mo3 O1 1.9239(17) .
Mo3 O8 2.3267(17) .
Mo3 O12 2.3745(17) 2_566
Mn1 O12 1.9227(17) 2_566
Mn1 O12 1.9227(17) .
Mn1 O4 1.9267(17) .
Mn1 O4 1.9267(17) 2_566
Mn1 O8 2.1163(17) .
Mn1 O8 2.1163(17) 2_566
Na1 O13 2.348(2) 2_655
Na1 O13 2.348(2) .
Na1 O14 2.3601(19) .
Na1 O14 2.3601(19) 2_655
Na1 O15 2.417(2) .
Na1 O15 2.417(2) 2_655
Na1 C5' 3.073(7) 2_655
Na1 Na2 3.1399(11) 2_655
Na1 Na2 3.1399(11) .
Na2 O15 2.303(2) .
Na2 O6 2.330(2) .
Na2 O13 2.383(2) .
Na2 O2 2.399(2) .
Na2 O11 2.477(2) 1_655
Na2 O14 2.689(2) .
O4 C2 1.450(3) .
O8 C4 1.444(3) .
O8 Mo2 2.2668(17) 2_566
O9 Mo3 1.9158(17) 2_566
O11 Na2 2.477(2) 1_455
O12 C3 1.441(3) .
O12 Mo1 2.3504(17) 2_566
O12 Mo3 2.3745(17) 2_566
O14 C8 1.221(3) .
O15 C5' 1.238(7) .
O15 C5 1.313(5) .
C1 N1 1.474(3) .
C1 C4 1.536(4) .
C1 C3 1.537(3) .
C1 C2 1.538(4) .
N2 C5 1.322(7) .
N2 C6 1.447(8) .
N2 C7 1.478(8) .
N2' C5' 1.351(10) .
N2' C6' 1.451(10) .
N2' C7' 1.479(11) .
C8 N3 1.333(4) .
C9 N3 1.444(4) .
C10 N3 1.451(4) .
